data_7002094
loop_
_publ_author_name
'Subramanium, Sri S.'
'Slaughter, LeGrande M.'

_publ_section_title
;
 Direct observation of a carbonylation reaction relevant to CO/alkene
 copolymerization in a methylpalladium carbonyl complex containing a
 bis(N-heterocyclic carbene) ligand
;
_journal_issue 35
_journal_name_full 'Dalton Transactions'
_journal_page_first 6930
_journal_paper_doi 10.1039/b908689g
_journal_year 2009
_chemical_formula_moiety 'C27 H31 N4 O Pd, C H2 Cl2, B F4'
_chemical_formula_sum 'C28 H33 B Cl2 F4 N4 O Pd'
_chemical_formula_weight 705.69
_chemical_name_common (Pd(DIMesMe)(CO)(CH3))(BF4)
_space_group_IT_number 2
_symmetry_cell_setting triclinic
_symmetry_Int_Tables_number 2
_symmetry_space_group_name_Hall '-P 1'
_symmetry_space_group_name_H-M 'P -1'
_atom_sites_solution_hydrogens geom
_atom_sites_solution_primary direct
_atom_sites_solution_secondary difmap
_audit_creation_method SHELXL-97
_cell_angle_alpha 101.273(4)
_cell_angle_beta 101.577(4)
_cell_angle_gamma 96.190(4)
_cell_formula_units_Z 2
_cell_length_a 7.3442(5)
_cell_length_b 14.0019(9)
_cell_length_c 15.7474(10)
_cell_measurement_reflns_used 9849
_cell_measurement_temperature 115(2)
_cell_measurement_theta_max 26.30
_cell_measurement_theta_min 2.71
_cell_volume 1537.46(18)
_computing_cell_refinement 'Bruker SAINT'
_computing_data_collection 'Bruker APEX2'
_computing_data_reduction 'Bruker SAINT'
_computing_molecular_graphics 'Bruker SHELXTL (XP)'
_computing_publication_material 'Bruker SHELXTL (XCIF)'
_computing_structure_refinement 'Bruker SHELXTL (XL)'
_computing_structure_solution 'Bruker SHELXTL (XS)'
_diffrn_ambient_temperature 115(2)
_diffrn_detector_area_resol_mean 0.75
_diffrn_measured_fraction_theta_full 0.996
_diffrn_measured_fraction_theta_max 0.996
_diffrn_measurement_device_type 'Bruker SMART APEX II CCD'
_diffrn_measurement_method 'phi and omega scans'
_diffrn_radiation_monochromator graphite
_diffrn_radiation_probe x-ray
_diffrn_radiation_type MoK\a
_diffrn_radiation_wavelength 0.71073
_diffrn_reflns_av_R_equivalents 0.0251
_diffrn_reflns_av_sigmaI/netI 0.0227
_diffrn_reflns_limit_h_max 8
_diffrn_reflns_limit_h_min -8
_diffrn_reflns_limit_k_max 16
_diffrn_reflns_limit_k_min -16
_diffrn_reflns_limit_l_max 19
_diffrn_reflns_limit_l_min -19
_diffrn_reflns_number 21988
_diffrn_reflns_theta_full 25.68
_diffrn_reflns_theta_max 25.68
_diffrn_reflns_theta_min 1.35
_diffrn_source 'fine-focus sealed tube'
_diffrn_standards_decay_% N/A
_diffrn_standards_interval_count N/A
_diffrn_standards_interval_time N/A
_diffrn_standards_number 0
_exptl_absorpt_coefficient_mu 0.830
_exptl_absorpt_correction_T_max 0.9216
_exptl_absorpt_correction_T_min 0.8069
_exptl_absorpt_correction_type multi-scan
_exptl_absorpt_process_details 'Bruker SADABS'
_exptl_crystal_colour yellow
_exptl_crystal_density_diffrn 1.524
_exptl_crystal_density_meas ?
_exptl_crystal_density_method .
_exptl_crystal_description block
_exptl_crystal_F_000 716
_exptl_crystal_recrystallization_method 'slow diff of hexane into diethyl ether/dichloromethane soln'
_exptl_crystal_size_max 0.27
_exptl_crystal_size_mid 0.21
_exptl_crystal_size_min 0.10
_refine_diff_density_max 2.374
_refine_diff_density_min -1.000
_refine_diff_density_rms 0.087
_refine_ls_extinction_method none
_refine_ls_goodness_of_fit_ref 1.037
_refine_ls_hydrogen_treatment constr
_refine_ls_matrix_type full
_refine_ls_number_parameters 377
_refine_ls_number_reflns 5799
_refine_ls_number_restraints 0
_refine_ls_restrained_S_all 1.037
_refine_ls_R_factor_all 0.0435
_refine_ls_R_factor_gt 0.0375
_refine_ls_shift/su_max 0.000
_refine_ls_shift/su_mean 0.000
_refine_ls_structure_factor_coef Fsqd
_refine_ls_weighting_details 'calc w=1/[\s^2^(Fo^2^)+(0.0586P)^2^+2.8491P] where P=(Fo^2^+2Fc^2^)/3'
_refine_ls_weighting_scheme calc
_refine_ls_wR_factor_gt 0.1012
_refine_ls_wR_factor_ref 0.1066
_reflns_number_gt 5179
_reflns_number_total 5799
_reflns_threshold_expression >2sigma(I)
_cod_data_source_file b908689g.txt
_cod_data_source_block cmplx6_form1_lms195
_cod_original_cell_volume 1537.46(17)
_cod_database_code 7002094

loop_
_symmetry_equiv_pos_as_xyz
'x, y, z'
'-x, -y, -z'

loop_
_atom_site_label
_atom_site_type_symbol
_atom_site_fract_x
_atom_site_fract_y
_atom_site_fract_z
_atom_site_U_iso_or_equiv
_atom_site_adp_type
_atom_site_occupancy
_atom_site_symmetry_multiplicity
_atom_site_calc_flag
_atom_site_refinement_flags
_atom_site_disorder_assembly
_atom_site_disorder_group
Pd1 Pd -0.00434(3) 0.255107(17) 0.217061(16) 0.02541(10) Uani 1 1 d . . .
C1 C 0.1782(5) 0.1684(2) 0.1710(2) 0.0273(7) Uani 1 1 d . . .
C2 C 0.1305(5) 0.3661(2) 0.1727(2) 0.0286(7) Uani 1 1 d . . .
N1 N 0.2596(4) 0.0938(2) 0.19774(18) 0.0286(6) Uani 1 1 d . . .
C3 C 0.3761(5) 0.0601(3) 0.1430(2) 0.0345(8) Uani 1 1 d . . .
H3 H 0.4473 0.0079 0.1478 0.041 Uiso 1 1 calc R . .
C4 C 0.3694(5) 0.1148(3) 0.0822(2) 0.0350(8) Uani 1 1 d . . .
H4 H 0.4349 0.1094 0.0356 0.042 Uiso 1 1 calc R . .
N2 N 0.2485(4) 0.1806(2) 0.10044(17) 0.0280(6) Uani 1 1 d . . .
N3 N 0.1654(4) 0.4654(2) 0.20022(18) 0.0286(6) Uani 1 1 d . . .
N4 N 0.2120(4) 0.3483(2) 0.10244(17) 0.0292(6) Uani 1 1 d . . .
C5 C 0.2650(6) 0.5082(3) 0.1476(2) 0.0355(8) Uani 1 1 d . . .
H5 H 0.3052 0.5766 0.1540 0.043 Uiso 1 1 calc R . .
C6 C 0.2935(5) 0.4343(3) 0.0860(2) 0.0345(8) Uani 1 1 d . . .
H6 H 0.3573 0.4399 0.0399 0.041 Uiso 1 1 calc R . .
C7 C 0.1914(5) 0.2507(2) 0.0464(2) 0.0307(7) Uani 1 1 d . . .
H7A H 0.2701 0.2522 0.0023 0.037 Uiso 1 1 calc R . .
H7B H 0.0587 0.2295 0.0137 0.037 Uiso 1 1 calc R . .
C8 C -0.1411(6) 0.1420(3) 0.2588(3) 0.0470(10) Uani 1 1 d . . .
H8A H -0.0811 0.1436 0.3207 0.071 Uiso 1 1 calc R . .
H8B H -0.1336 0.0786 0.2211 0.071 Uiso 1 1 calc R . .
H8C H -0.2733 0.1500 0.2544 0.071 Uiso 1 1 calc R . .
C9 C -0.1941(6) 0.3286(3) 0.2538(3) 0.0407(9) Uani 1 1 d . . .
O1 O -0.3063(6) 0.3614(3) 0.2740(3) 0.0843(13) Uani 1 1 d . . .
C11 C 0.2319(5) 0.0503(2) 0.2710(2) 0.0279(7) Uani 1 1 d . . .
C12 C 0.1263(5) -0.0439(3) 0.2508(2) 0.0330(7) Uani 1 1 d . . .
C13 C 0.1114(5) -0.0879(3) 0.3209(3) 0.0359(8) Uani 1 1 d . . .
H13 H 0.0426 -0.1524 0.3087 0.043 Uiso 1 1 calc R . .
C14 C 0.1936(5) -0.0410(3) 0.4082(2) 0.0326(7) Uani 1 1 d . . .
C15 C 0.2937(5) 0.0526(2) 0.4256(2) 0.0292(7) Uani 1 1 d . . .
H15 H 0.3485 0.0855 0.4855 0.035 Uiso 1 1 calc R . .
C16 C 0.3170(4) 0.1004(2) 0.3579(2) 0.0263(7) Uani 1 1 d . . .
C17 C 0.0293(6) -0.0957(3) 0.1568(3) 0.0458(10) Uani 1 1 d . . .
H17A H 0.1233 -0.1171 0.1240 0.069 Uiso 1 1 calc R . .
H17B H -0.0401 -0.0505 0.1277 0.069 Uiso 1 1 calc R . .
H17C H -0.0584 -0.1533 0.1576 0.069 Uiso 1 1 calc R . .
C18 C 0.1715(6) -0.0922(3) 0.4825(3) 0.0418(9) Uani 1 1 d . . .
H18A H 0.0439 -0.0914 0.4922 0.063 Uiso 1 1 calc R . .
H18B H 0.2631 -0.0578 0.5371 0.063 Uiso 1 1 calc R . .
H18C H 0.1932 -0.1605 0.4663 0.063 Uiso 1 1 calc R . .
C19 C 0.4270(5) 0.2022(3) 0.3789(2) 0.0341(8) Uani 1 1 d . . .
H19A H 0.5255 0.2026 0.3451 0.051 Uiso 1 1 calc R . .
H19B H 0.4849 0.2219 0.4427 0.051 Uiso 1 1 calc R . .
H19C H 0.3425 0.2485 0.3626 0.051 Uiso 1 1 calc R . .
C21 C 0.1089(5) 0.5198(2) 0.2757(2) 0.0282(7) Uani 1 1 d . . .
C22 C -0.0478(5) 0.5672(3) 0.2604(3) 0.0360(8) Uani 1 1 d . . .
C23 C -0.1018(6) 0.6167(3) 0.3349(3) 0.0411(9) Uani 1 1 d . . .
H23 H -0.2087 0.6494 0.3266 0.049 Uiso 1 1 calc R . .
C24 C -0.0045(6) 0.6198(3) 0.4206(3) 0.0396(9) Uani 1 1 d . . .
C25 C 0.1531(6) 0.5735(3) 0.4325(2) 0.0375(8) Uani 1 1 d . . .
H25 H 0.2212 0.5759 0.4911 0.045 Uiso 1 1 calc R . .
C26 C 0.2141(5) 0.5235(2) 0.3606(2) 0.0321(7) Uani 1 1 d . . .
C27 C -0.1551(6) 0.5636(4) 0.1669(3) 0.0506(10) Uani 1 1 d . . .
H27A H -0.0803 0.6050 0.1389 0.076 Uiso 1 1 calc R . .
H27B H -0.2746 0.5880 0.1691 0.076 Uiso 1 1 calc R . .
H27C H -0.1798 0.4955 0.1322 0.076 Uiso 1 1 calc R . .
C28 C -0.0702(8) 0.6716(3) 0.5006(3) 0.0552(12) Uani 1 1 d . . .
H28A H -0.1635 0.7127 0.4814 0.083 Uiso 1 1 calc R . .
H28B H 0.0375 0.7132 0.5440 0.083 Uiso 1 1 calc R . .
H28C H -0.1270 0.6224 0.5279 0.083 Uiso 1 1 calc R . .
C29 C 0.3897(6) 0.4774(3) 0.3737(3) 0.0446(9) Uani 1 1 d . . .
H29A H 0.4469 0.4893 0.4374 0.067 Uiso 1 1 calc R . .
H29B H 0.4787 0.5065 0.3435 0.067 Uiso 1 1 calc R . .
H29C H 0.3585 0.4063 0.3487 0.067 Uiso 1 1 calc R . .
B1 B 0.6360(7) 0.2785(3) 0.9665(3) 0.0412(10) Uani 1 1 d . . .
F1 F 0.8004(4) 0.2999(2) 0.9410(2) 0.0705(9) Uani 1 1 d . . .
F2 F 0.6552(5) 0.2997(2) 1.05743(17) 0.0661(8) Uani 1 1 d . . .
F3 F 0.5633(4) 0.17883(18) 0.93184(17) 0.0615(7) Uani 1 1 d . . .
F4 F 0.5054(3) 0.33307(19) 0.93063(16) 0.0507(6) Uani 1 1 d . . .
C100 C 0.4865(6) 0.7957(3) 0.2623(3) 0.0479(10) Uani 1 1 d . . .
H101 H 0.5457 0.7512 0.2228 0.057 Uiso 1 1 calc R . .
H100 H 0.3648 0.8048 0.2268 0.057 Uiso 1 1 calc R . .
Cl1 Cl 0.63230(18) 0.90999(9) 0.30142(9) 0.0626(3) Uani 1 1 d . . .
Cl2 Cl 0.44514(16) 0.74055(8) 0.34881(7) 0.0491(3) Uani 1 1 d . . .

loop_
_atom_site_aniso_label
_atom_site_aniso_U_11
_atom_site_aniso_U_22
_atom_site_aniso_U_33
_atom_site_aniso_U_23
_atom_site_aniso_U_13
_atom_site_aniso_U_12
Pd1 0.03019(15) 0.02396(14) 0.02353(14) 0.00525(9) 0.00760(10) 0.00773(10)
C1 0.0329(17) 0.0266(16) 0.0217(15) 0.0044(12) 0.0047(13) 0.0065(13)
C2 0.0385(18) 0.0303(17) 0.0170(15) 0.0050(12) 0.0046(13) 0.0085(14)
N1 0.0374(16) 0.0273(14) 0.0241(14) 0.0050(11) 0.0110(12) 0.0118(12)
C3 0.046(2) 0.0322(18) 0.0306(18) 0.0060(14) 0.0162(16) 0.0170(15)
C4 0.048(2) 0.0323(18) 0.0292(18) 0.0045(14) 0.0169(16) 0.0140(16)
N2 0.0372(15) 0.0285(14) 0.0204(13) 0.0040(11) 0.0093(11) 0.0110(12)
N3 0.0409(16) 0.0249(14) 0.0213(13) 0.0063(11) 0.0080(12) 0.0066(12)
N4 0.0435(16) 0.0256(14) 0.0193(13) 0.0040(11) 0.0081(12) 0.0090(12)
C5 0.051(2) 0.0283(17) 0.0300(18) 0.0098(14) 0.0129(16) 0.0073(15)
C6 0.048(2) 0.0348(18) 0.0261(17) 0.0133(14) 0.0132(15) 0.0080(16)
C7 0.044(2) 0.0292(17) 0.0190(15) 0.0043(13) 0.0068(14) 0.0099(14)
C8 0.037(2) 0.053(2) 0.065(3) 0.024(2) 0.023(2) 0.0210(18)
C9 0.044(2) 0.039(2) 0.046(2) 0.0124(17) 0.0221(18) 0.0087(17)
O1 0.093(3) 0.064(2) 0.124(4) 0.036(2) 0.063(3) 0.030(2)
C11 0.0316(17) 0.0284(16) 0.0267(16) 0.0071(13) 0.0095(13) 0.0107(13)
C12 0.0399(19) 0.0297(17) 0.0293(18) 0.0022(14) 0.0103(15) 0.0086(15)
C13 0.040(2) 0.0258(17) 0.042(2) 0.0058(15) 0.0128(16) 0.0033(14)
C14 0.0381(19) 0.0295(17) 0.0345(18) 0.0092(14) 0.0138(15) 0.0099(14)
C15 0.0335(18) 0.0298(17) 0.0251(16) 0.0042(13) 0.0089(14) 0.0080(13)
C16 0.0281(16) 0.0255(16) 0.0270(16) 0.0048(13) 0.0085(13) 0.0093(13)
C17 0.058(3) 0.038(2) 0.033(2) -0.0041(16) 0.0054(18) 0.0010(18)
C18 0.054(2) 0.036(2) 0.042(2) 0.0162(17) 0.0187(18) 0.0099(17)
C19 0.042(2) 0.0300(18) 0.0298(18) 0.0061(14) 0.0089(15) 0.0017(15)
C21 0.0370(18) 0.0224(15) 0.0263(16) 0.0047(13) 0.0103(14) 0.0047(13)
C22 0.040(2) 0.0312(18) 0.038(2) 0.0103(15) 0.0095(16) 0.0084(15)
C23 0.044(2) 0.0316(19) 0.056(2) 0.0127(17) 0.0216(19) 0.0128(16)
C24 0.059(2) 0.0248(17) 0.042(2) 0.0072(15) 0.0275(19) 0.0072(16)
C25 0.055(2) 0.0319(18) 0.0269(18) 0.0057(14) 0.0131(16) 0.0069(16)
C26 0.043(2) 0.0283(17) 0.0266(17) 0.0068(13) 0.0101(15) 0.0088(14)
C27 0.047(2) 0.061(3) 0.045(2) 0.017(2) 0.0003(19) 0.020(2)
C28 0.087(3) 0.036(2) 0.058(3) 0.0090(19) 0.050(3) 0.016(2)
C29 0.056(2) 0.051(2) 0.0279(19) 0.0081(17) 0.0045(17) 0.0218(19)
B1 0.046(3) 0.041(2) 0.042(2) 0.0195(19) 0.010(2) 0.0116(19)
F1 0.0459(15) 0.0645(18) 0.121(3) 0.0487(18) 0.0308(16) 0.0225(13)
F2 0.090(2) 0.0595(17) 0.0414(14) 0.0117(12) -0.0041(14) 0.0135(15)
F3 0.099(2) 0.0420(13) 0.0510(15) 0.0088(11) 0.0384(15) 0.0062(13)
F4 0.0524(14) 0.0670(16) 0.0457(13) 0.0249(12) 0.0188(11) 0.0290(12)
C100 0.053(2) 0.050(2) 0.040(2) 0.0077(18) 0.0091(19) 0.0084(19)
Cl1 0.0583(7) 0.0570(7) 0.0683(8) 0.0123(6) 0.0127(6) -0.0027(5)
Cl2 0.0633(6) 0.0418(5) 0.0466(6) 0.0105(4) 0.0194(5) 0.0127(5)

loop_
_atom_type_symbol
_atom_type_description
_atom_type_scat_dispersion_real
_atom_type_scat_dispersion_imag
_atom_type_scat_source
C C 0.0033 0.0016 'International Tables Vol C Tables 4.2.6.8 and 6.1.1.4'
H H 0.0000 0.0000 'International Tables Vol C Tables 4.2.6.8 and 6.1.1.4'
B B 0.0013 0.0007 'International Tables Vol C Tables 4.2.6.8 and 6.1.1.4'
N N 0.0061 0.0033 'International Tables Vol C Tables 4.2.6.8 and 6.1.1.4'
O O 0.0106 0.0060 'International Tables Vol C Tables 4.2.6.8 and 6.1.1.4'
F F 0.0171 0.0103 'International Tables Vol C Tables 4.2.6.8 and 6.1.1.4'
Pd Pd -0.9988 1.0072 'International Tables Vol C Tables 4.2.6.8 and 6.1.1.4'
Cl Cl 0.1484 0.1585 'International Tables Vol C Tables 4.2.6.8 and 6.1.1.4'

loop_
_geom_angle_atom_site_label_1
_geom_angle_atom_site_label_2
_geom_angle_atom_site_label_3
_geom_angle
_geom_angle_site_symmetry_1
_geom_angle_site_symmetry_3
_geom_angle_publ_flag
C9 Pd1 C1 175.04(15) . . ?
C9 Pd1 C2 95.86(15) . . ?
C1 Pd1 C2 86.77(13) . . ?
C9 Pd1 C8 84.69(16) . . ?
C1 Pd1 C8 92.60(14) . . ?
C2 Pd1 C8 178.78(16) . . ?
N2 C1 N1 104.0(3) . . ?
N2 C1 Pd1 122.1(2) . . ?
N1 C1 Pd1 133.9(2) . . ?
N3 C2 N4 103.5(3) . . ?
N3 C2 Pd1 133.7(2) . . ?
N4 C2 Pd1 122.7(2) . . ?
C1 N1 C3 110.7(3) . . ?
C1 N1 C11 127.1(3) . . ?
C3 N1 C11 122.2(3) . . ?
C4 C3 N1 107.2(3) . . ?
C4 C3 H3 126.4 . . ?
N1 C3 H3 126.4 . . ?
C3 C4 N2 106.2(3) . . ?
C3 C4 H4 126.9 . . ?
N2 C4 H4 126.9 . . ?
C1 N2 C4 111.9(3) . . ?
C1 N2 C7 123.5(3) . . ?
C4 N2 C7 124.5(3) . . ?
C2 N3 C5 111.6(3) . . ?
C2 N3 C21 124.2(3) . . ?
C5 N3 C21 124.2(3) . . ?
C2 N4 C6 111.9(3) . . ?
C2 N4 C7 122.2(3) . . ?
C6 N4 C7 125.5(3) . . ?
C6 C5 N3 106.5(3) . . ?
C6 C5 H5 126.7 . . ?
N3 C5 H5 126.7 . . ?
C5 C6 N4 106.6(3) . . ?
C5 C6 H6 126.7 . . ?
N4 C6 H6 126.7 . . ?
N4 C7 N2 110.2(3) . . ?
N4 C7 H7A 109.6 . . ?
N2 C7 H7A 109.6 . . ?
N4 C7 H7B 109.6 . . ?
N2 C7 H7B 109.6 . . ?
H7A C7 H7B 108.1 . . ?
Pd1 C8 H8A 109.5 . . ?
Pd1 C8 H8B 109.5 . . ?
H8A C8 H8B 109.5 . . ?
Pd1 C8 H8C 109.5 . . ?
H8A C8 H8C 109.5 . . ?
H8B C8 H8C 109.5 . . ?
O1 C9 Pd1 173.8(4) . . ?
C16 C11 C12 122.5(3) . . ?
C16 C11 N1 119.7(3) . . ?
C12 C11 N1 117.7(3) . . ?
C13 C12 C11 117.4(3) . . ?
C13 C12 C17 120.6(3) . . ?
C11 C12 C17 122.0(3) . . ?
C12 C13 C14 122.1(3) . . ?
C12 C13 H13 119.0 . . ?
C14 C13 H13 119.0 . . ?
C15 C14 C13 118.7(3) . . ?
C15 C14 C18 121.3(3) . . ?
C13 C14 C18 119.9(3) . . ?
C14 C15 C16 122.0(3) . . ?
C14 C15 H15 119.0 . . ?
C16 C15 H15 119.0 . . ?
C15 C16 C11 117.2(3) . . ?
C15 C16 C19 120.8(3) . . ?
C11 C16 C19 122.0(3) . . ?
C12 C17 H17A 109.5 . . ?
C12 C17 H17B 109.5 . . ?
H17A C17 H17B 109.5 . . ?
C12 C17 H17C 109.5 . . ?
H17A C17 H17C 109.5 . . ?
H17B C17 H17C 109.5 . . ?
C14 C18 H18A 109.5 . . ?
C14 C18 H18B 109.5 . . ?
H18A C18 H18B 109.5 . . ?
C14 C18 H18C 109.5 . . ?
H18A C18 H18C 109.5 . . ?
H18B C18 H18C 109.5 . . ?
C16 C19 H19A 109.5 . . ?
C16 C19 H19B 109.5 . . ?
H19A C19 H19B 109.5 . . ?
C16 C19 H19C 109.5 . . ?
H19A C19 H19C 109.5 . . ?
H19B C19 H19C 109.5 . . ?
C26 C21 C22 122.8(3) . . ?
C26 C21 N3 118.7(3) . . ?
C22 C21 N3 118.5(3) . . ?
C23 C22 C21 117.0(3) . . ?
C23 C22 C27 121.9(4) . . ?
C21 C22 C27 121.1(3) . . ?
C24 C23 C22 122.1(4) . . ?
C24 C23 H23 119.0 . . ?
C22 C23 H23 119.0 . . ?
C25 C24 C23 118.8(3) . . ?
C25 C24 C28 120.3(4) . . ?
C23 C24 C28 120.9(4) . . ?
C24 C25 C26 121.6(4) . . ?
C24 C25 H25 119.2 . . ?
C26 C25 H25 119.2 . . ?
C25 C26 C21 117.7(3) . . ?
C25 C26 C29 121.3(3) . . ?
C21 C26 C29 121.0(3) . . ?
C22 C27 H27A 109.5 . . ?
C22 C27 H27B 109.5 . . ?
H27A C27 H27B 109.5 . . ?
C22 C27 H27C 109.5 . . ?
H27A C27 H27C 109.5 . . ?
H27B C27 H27C 109.5 . . ?
C24 C28 H28A 109.5 . . ?
C24 C28 H28B 109.5 . . ?
H28A C28 H28B 109.5 . . ?
C24 C28 H28C 109.5 . . ?
H28A C28 H28C 109.5 . . ?
H28B C28 H28C 109.5 . . ?
C26 C29 H29A 109.5 . . ?
C26 C29 H29B 109.5 . . ?
H29A C29 H29B 109.5 . . ?
C26 C29 H29C 109.5 . . ?
H29A C29 H29C 109.5 . . ?
H29B C29 H29C 109.5 . . ?
F1 B1 F2 113.6(4) . . ?
F1 B1 F4 109.0(3) . . ?
F2 B1 F4 107.9(4) . . ?
F1 B1 F3 109.3(4) . . ?
F2 B1 F3 109.5(3) . . ?
F4 B1 F3 107.5(4) . . ?
Cl1 C100 Cl2 112.4(2) . . ?
Cl1 C100 H101 109.1 . . ?
Cl2 C100 H101 109.1 . . ?
Cl1 C100 H100 109.1 . . ?
Cl2 C100 H100 109.1 . . ?
H101 C100 H100 107.9 . . ?

loop_
_geom_bond_atom_site_label_1
_geom_bond_atom_site_label_2
_geom_bond_distance
_geom_bond_site_symmetry_2
_geom_bond_publ_flag
Pd1 C9 1.933(4) . ?
Pd1 C1 2.047(3) . ?
Pd1 C2 2.062(3) . ?
Pd1 C8 2.069(4) . ?
C1 N2 1.349(4) . ?
C1 N1 1.354(4) . ?
C2 N3 1.353(4) . ?
C2 N4 1.355(4) . ?
N1 C3 1.386(4) . ?
N1 C11 1.443(4) . ?
C3 C4 1.335(5) . ?
C3 H3 0.9500 . ?
C4 N2 1.377(4) . ?
C4 H4 0.9500 . ?
N2 C7 1.461(4) . ?
N3 C5 1.387(4) . ?
N3 C21 1.441(4) . ?
N4 C6 1.379(5) . ?
N4 C7 1.449(4) . ?
C5 C6 1.339(5) . ?
C5 H5 0.9500 . ?
C6 H6 0.9500 . ?
C7 H7A 0.9900 . ?
C7 H7B 0.9900 . ?
C8 H8A 0.9800 . ?
C8 H8B 0.9800 . ?
C8 H8C 0.9800 . ?
C9 O1 1.059(5) . ?
C11 C16 1.394(5) . ?
C11 C12 1.399(5) . ?
C12 C13 1.382(5) . ?
C12 C17 1.507(5) . ?
C13 C14 1.384(5) . ?
C13 H13 0.9500 . ?
C14 C15 1.380(5) . ?
C14 C18 1.512(5) . ?
C15 C16 1.393(5) . ?
C15 H15 0.9500 . ?
C16 C19 1.502(5) . ?
C17 H17A 0.9800 . ?
C17 H17B 0.9800 . ?
C17 H17C 0.9800 . ?
C18 H18A 0.9800 . ?
C18 H18B 0.9800 . ?
C18 H18C 0.9800 . ?
C19 H19A 0.9800 . ?
C19 H19B 0.9800 . ?
C19 H19C 0.9800 . ?
C21 C26 1.391(5) . ?
C21 C22 1.393(5) . ?
C22 C23 1.392(5) . ?
C22 C27 1.512(5) . ?
C23 C24 1.386(6) . ?
C23 H23 0.9500 . ?
C24 C25 1.384(6) . ?
C24 C28 1.519(5) . ?
C25 C26 1.391(5) . ?
C25 H25 0.9500 . ?
C26 C29 1.499(5) . ?
C27 H27A 0.9800 . ?
C27 H27B 0.9800 . ?
C27 H27C 0.9800 . ?
C28 H28A 0.9800 . ?
C28 H28B 0.9800 . ?
C28 H28C 0.9800 . ?
C29 H29A 0.9800 . ?
C29 H29B 0.9800 . ?
C29 H29C 0.9800 . ?
B1 F1 1.369(5) . ?
B1 F2 1.379(5) . ?
B1 F4 1.390(5) . ?
B1 F3 1.399(5) . ?
C100 Cl1 1.751(4) . ?
C100 Cl2 1.752(4) . ?
C100 H101 0.9900 . ?
C100 H100 0.9900 . ?

loop_
_geom_torsion_atom_site_label_1
_geom_torsion_atom_site_label_2
_geom_torsion_atom_site_label_3
_geom_torsion_atom_site_label_4
_geom_torsion
_geom_torsion_site_symmetry_1
_geom_torsion_site_symmetry_2
_geom_torsion_site_symmetry_3
_geom_torsion_site_symmetry_4
_geom_torsion_publ_flag
C2 Pd1 C1 N2 -30.8(3) . . . . ?
C8 Pd1 C1 N2 148.2(3) . . . . ?
C2 Pd1 C1 N1 147.4(3) . . . . ?
C8 Pd1 C1 N1 -33.7(4) . . . . ?
C9 Pd1 C2 N3 35.2(4) . . . . ?
C1 Pd1 C2 N3 -149.1(3) . . . . ?
C9 Pd1 C2 N4 -146.0(3) . . . . ?
C1 Pd1 C2 N4 29.7(3) . . . . ?
N2 C1 N1 C3 -0.9(4) . . . . ?
Pd1 C1 N1 C3 -179.3(3) . . . . ?
N2 C1 N1 C11 -179.5(3) . . . . ?
Pd1 C1 N1 C11 2.1(5) . . . . ?
C1 N1 C3 C4 0.8(4) . . . . ?
C11 N1 C3 C4 179.5(3) . . . . ?
N1 C3 C4 N2 -0.3(4) . . . . ?
N1 C1 N2 C4 0.7(4) . . . . ?
Pd1 C1 N2 C4 179.4(2) . . . . ?
N1 C1 N2 C7 176.5(3) . . . . ?
Pd1 C1 N2 C7 -4.8(4) . . . . ?
C3 C4 N2 C1 -0.3(4) . . . . ?
C3 C4 N2 C7 -176.0(3) . . . . ?
N4 C2 N3 C5 0.5(4) . . . . ?
Pd1 C2 N3 C5 179.4(3) . . . . ?
N4 C2 N3 C21 -178.5(3) . . . . ?
Pd1 C2 N3 C21 0.4(5) . . . . ?
N3 C2 N4 C6 -0.7(4) . . . . ?
Pd1 C2 N4 C6 -179.8(2) . . . . ?
N3 C2 N4 C7 -173.4(3) . . . . ?
Pd1 C2 N4 C7 7.5(4) . . . . ?
C2 N3 C5 C6 -0.1(4) . . . . ?
C21 N3 C5 C6 178.9(3) . . . . ?
N3 C5 C6 N4 -0.3(4) . . . . ?
C2 N4 C6 C5 0.6(4) . . . . ?
C7 N4 C6 C5 173.0(3) . . . . ?
C2 N4 C7 N2 -54.4(4) . . . . ?
C6 N4 C7 N2 133.9(3) . . . . ?
C1 N2 C7 N4 53.5(4) . . . . ?
C4 N2 C7 N4 -131.3(3) . . . . ?
C1 N1 C11 C16 -75.9(4) . . . . ?
C3 N1 C11 C16 105.6(4) . . . . ?
C1 N1 C11 C12 107.1(4) . . . . ?
C3 N1 C11 C12 -71.4(4) . . . . ?
C16 C11 C12 C13 -1.3(5) . . . . ?
N1 C11 C12 C13 175.6(3) . . . . ?
C16 C11 C12 C17 177.8(3) . . . . ?
N1 C11 C12 C17 -5.3(5) . . . . ?
C11 C12 C13 C14 1.3(5) . . . . ?
C17 C12 C13 C14 -177.8(4) . . . . ?
C12 C13 C14 C15 -0.1(6) . . . . ?
C12 C13 C14 C18 179.5(3) . . . . ?
C13 C14 C15 C16 -1.1(5) . . . . ?
C18 C14 C15 C16 179.3(3) . . . . ?
C14 C15 C16 C11 1.0(5) . . . . ?
C14 C15 C16 C19 -179.9(3) . . . . ?
C12 C11 C16 C15 0.2(5) . . . . ?
N1 C11 C16 C15 -176.6(3) . . . . ?
C12 C11 C16 C19 -178.8(3) . . . . ?
N1 C11 C16 C19 4.3(5) . . . . ?
C2 N3 C21 C26 78.2(4) . . . . ?
C5 N3 C21 C26 -100.7(4) . . . . ?
C2 N3 C21 C22 -102.4(4) . . . . ?
C5 N3 C21 C22 78.7(4) . . . . ?
C26 C21 C22 C23 -2.5(5) . . . . ?
N3 C21 C22 C23 178.2(3) . . . . ?
C26 C21 C22 C27 178.3(4) . . . . ?
N3 C21 C22 C27 -1.0(5) . . . . ?
C21 C22 C23 C24 0.4(6) . . . . ?
C27 C22 C23 C24 179.7(4) . . . . ?
C22 C23 C24 C25 1.1(6) . . . . ?
C22 C23 C24 C28 -178.1(4) . . . . ?
C23 C24 C25 C26 -0.7(6) . . . . ?
C28 C24 C25 C26 178.5(4) . . . . ?
C24 C25 C26 C21 -1.2(5) . . . . ?
C24 C25 C26 C29 177.2(4) . . . . ?
C22 C21 C26 C25 2.8(5) . . . . ?
N3 C21 C26 C25 -177.8(3) . . . . ?
C22 C21 C26 C29 -175.6(4) . . . . ?
N3 C21 C26 C29 3.8(5) . . . . ?
